data_4069548
loop_
_publ_author_name
'Li, Shihui'
'Cui, Dongmei'
'Li, Danfeng'
'Hou, Zhaomin'

_publ_section_title
;
 Highly 3,4-Selective Polymerization of Isoprene with NPN Ligand
 Stabilized Rare-Earth Metal Bis(alkyl)s. Structures and Performances
;
_journal_issue 16
_journal_name_full Organometallics
_journal_page_first 4814
_journal_paper_doi 10.1021/om900261n
_journal_volume 28
_journal_year 2009
_chemical_formula_sum 'C38 H55 N3 O P Si2 Y'
_chemical_formula_weight 745.91
_chemical_name_systematic
; 
 ? 
;
_space_group_IT_number 88
_symmetry_cell_setting tetragonal
_symmetry_space_group_name_Hall '-I 4ad'
_symmetry_space_group_name_H-M 'I 41/a :2'
_atom_sites_solution_hydrogens geom
_atom_sites_solution_primary direct
_atom_sites_solution_secondary difmap
_audit_creation_method SHELXL-97
_cell_angle_alpha 90.00
_cell_angle_beta 90.00
_cell_angle_gamma 90.00
_cell_formula_units_Z 16
_cell_length_a 20.8486(5)
_cell_length_b 20.8486(5)
_cell_length_c 38.220(2)
_cell_measurement_temperature 187(2)
_cell_volume 16612.9(10)
_computing_cell_refinement 'Bruker SMART'
_computing_data_collection 'Bruker SMART'
_computing_data_reduction 'Bruker SAINT'
_computing_molecular_graphics 'Bruker SHELXTL'
_computing_publication_material 'Bruker SHELXTL'
_computing_structure_refinement 'SHELXL-97 (Sheldrick, 1997)'
_computing_structure_solution 'SHELXS-97 (Sheldrick, 1990)'
_diffrn_ambient_temperature 187(2)
_diffrn_measured_fraction_theta_full 0.999
_diffrn_measured_fraction_theta_max 0.999
_diffrn_measurement_device_type 'CCD area detector'
_diffrn_measurement_method 'phi and omega scans'
_diffrn_radiation_monochromator graphite
_diffrn_radiation_source 'fine-focus sealed tube'
_diffrn_radiation_type MoK\a
_diffrn_radiation_wavelength 0.71073
_diffrn_reflns_av_R_equivalents 0.0914
_diffrn_reflns_av_sigmaI/netI 0.0697
_diffrn_reflns_limit_h_max 19
_diffrn_reflns_limit_h_min -24
_diffrn_reflns_limit_k_max 24
_diffrn_reflns_limit_k_min -23
_diffrn_reflns_limit_l_max 45
_diffrn_reflns_limit_l_min -37
_diffrn_reflns_number 43601
_diffrn_reflns_theta_full 25.13
_diffrn_reflns_theta_max 25.13
_diffrn_reflns_theta_min 1.74
_exptl_absorpt_coefficient_mu 1.531
_exptl_absorpt_correction_type multi-scan
_exptl_crystal_colour colorless
_exptl_crystal_density_diffrn 1.193
_exptl_crystal_density_method 'not measured'
_exptl_crystal_description block
_exptl_crystal_F_000 6304
_exptl_crystal_size_max 0.243
_exptl_crystal_size_mid 0.169
_exptl_crystal_size_min 0.121
_refine_diff_density_max 0.351
_refine_diff_density_min -0.233
_refine_diff_density_rms 0.066
_refine_ls_extinction_method none
_refine_ls_goodness_of_fit_ref 1.007
_refine_ls_hydrogen_treatment constr
_refine_ls_matrix_type full
_refine_ls_number_parameters 424
_refine_ls_number_reflns 7421
_refine_ls_number_restraints 0
_refine_ls_restrained_S_all 1.007
_refine_ls_R_factor_all 0.0908
_refine_ls_R_factor_gt 0.0479
_refine_ls_shift/su_max 0.002
_refine_ls_shift/su_mean 0.000
_refine_ls_structure_factor_coef Fsqd
_refine_ls_weighting_details 'calc w=1/[\s^2^(Fo^2^)+(0.0573P)^2^+0.0000P] where P=(Fo^2^+2Fc^2^)/3'
_refine_ls_weighting_scheme calc
_refine_ls_wR_factor_gt 0.0989
_refine_ls_wR_factor_ref 0.1147
_reflns_number_gt 4882
_reflns_number_total 7421
_reflns_threshold_expression >2sigma(I)
_cod_data_source_file om900261n_si_002.cif
_cod_data_source_block complex9b
_cod_depositor_comments
;
The following automatic conversions were performed:

'_symmetry_cell_setting' value 'Tetragonal' changed to 'tetragonal'
according to /home/saulius/struct/CIF-dictionaries/cif_core.dic
dictionary named 'cif_core.dic' version 2.4.2 from
2011-04-26.

'_exptl_absorpt_correction_type' value 'Multi-scan'
changed to 'multi-scan' according to
/home/saulius/struct/CIF-dictionaries/cif_core.dic dictionary named
'cif_core.dic' version 2.4.2 from 2011-04-26.

Automatic conversion script
Id: cif_fix_values 1715 2011-07-08 13:25:40Z adriana 
;
_cod_original_cell_volume 16612.6(10)
_cod_original_sg_symbol_H-M I4(1)/a
_cod_database_code 4069548

loop_
_symmetry_equiv_pos_as_xyz
'x, y, z'
'-x+1/2, -y, z+1/2'
'-y+3/4, x+1/4, z+1/4'
'y+3/4, -x+3/4, z+3/4'
'x+1/2, y+1/2, z+1/2'
'-x+1, -y+1/2, z+1'
'-y+5/4, x+3/4, z+3/4'
'y+5/4, -x+5/4, z+5/4'
'-x, -y, -z'
'x-1/2, y, -z-1/2'
'y-3/4, -x-1/4, -z-1/4'
'-y-3/4, x-3/4, -z-3/4'
'-x+1/2, -y+1/2, -z+1/2'
'x, y+1/2, -z'
'y-1/4, -x+1/4, -z+1/4'
'-y-1/4, x-1/4, -z-1/4'

loop_
_atom_site_label
_atom_site_type_symbol
_atom_site_fract_x
_atom_site_fract_y
_atom_site_fract_z
_atom_site_U_iso_or_equiv
_atom_site_adp_type
_atom_site_occupancy
_atom_site_symmetry_multiplicity
_atom_site_calc_flag
_atom_site_refinement_flags
Y Y 0.774358(16) 0.420192(16) 0.398836(9) 0.02999(12) Uani 1 1 d .
N1 N 0.74177(13) 0.53258(13) 0.40491(7) 0.0306(7) Uani 1 1 d .
N2 N 0.81585(13) 0.49703(13) 0.35949(7) 0.0331(7) Uani 1 1 d .
N3 N 0.87697(14) 0.40959(14) 0.35799(7) 0.0377(8) Uani 1 1 d .
O O 0.68620(13) 0.40482(13) 0.43772(7) 0.0515(7) Uani 1 1 d .
P P 0.79052(4) 0.56220(4) 0.37668(2) 0.0302(2) Uani 1 1 d .
Si2 Si 0.69285(5) 0.34133(6) 0.32392(3) 0.0475(3) Uani 1 1 d .
Si1 Si 0.86278(6) 0.31267(6) 0.45983(3) 0.0533(3) Uani 1 1 d .
C1 C 0.92794(19) 0.3762(2) 0.34766(10) 0.0500(11) Uani 1 1 d .
H1 H 0.9307 0.3332 0.3540 0.060 Uiso 1 1 calc R
C2 C 0.9763(2) 0.4018(2) 0.32825(11) 0.0561(12) Uani 1 1 d .
H2 H 1.0108 0.3767 0.3213 0.067 Uiso 1 1 calc R
C3 C 0.97328(18) 0.4658(2) 0.31911(10) 0.0499(11) Uani 1 1 d .
H3 H 1.0063 0.4844 0.3063 0.060 Uiso 1 1 calc R
C4 C 0.92086(18) 0.50181(19) 0.32920(9) 0.0425(10) Uani 1 1 d .
H4 H 0.9178 0.5450 0.3233 0.051 Uiso 1 1 calc R
C5 C 0.87284(16) 0.47196(17) 0.34838(8) 0.0310(8) Uani 1 1 d .
C6 C 0.85694(16) 0.60705(16) 0.39527(9) 0.0325(8) Uani 1 1 d .
C7 C 0.90072(17) 0.57348(18) 0.41578(10) 0.0408(10) Uani 1 1 d .
H7 H 0.8965 0.5293 0.4184 0.049 Uiso 1 1 calc R
C8 C 0.95015(17) 0.60493(19) 0.43221(10) 0.0426(10) Uani 1 1 d .
H8 H 0.9795 0.5819 0.4456 0.051 Uiso 1 1 calc R
C9 C 0.95653(19) 0.6698(2) 0.42906(10) 0.0477(11) Uani 1 1 d .
H9 H 0.9895 0.6910 0.4406 0.057 Uiso 1 1 calc R
C10 C 0.9135(2) 0.70380(19) 0.40855(10) 0.0503(11) Uani 1 1 d .
H10 H 0.9179 0.7480 0.4062 0.060 Uiso 1 1 calc R
C11 C 0.86458(18) 0.67268(17) 0.39164(9) 0.0391(9) Uani 1 1 d .
H11 H 0.8363 0.6958 0.3776 0.047 Uiso 1 1 calc R
C12 C 0.75402(17) 0.61483(17) 0.34485(9) 0.0356(9) Uani 1 1 d .
C13 C 0.7647(2) 0.60418(19) 0.30948(10) 0.0486(11) Uani 1 1 d .
H13 H 0.7902 0.5700 0.3024 0.058 Uiso 1 1 calc R
C14 C 0.7376(2) 0.6440(2) 0.28482(11) 0.0667(14) Uani 1 1 d .
H14 H 0.7449 0.6367 0.2611 0.080 Uiso 1 1 calc R
C15 C 0.6997(2) 0.6947(2) 0.29517(13) 0.0648(13) Uani 1 1 d .
H15 H 0.6815 0.7216 0.2785 0.078 Uiso 1 1 calc R
C16 C 0.6886(2) 0.7056(2) 0.32984(12) 0.0550(11) Uani 1 1 d .
H16 H 0.6626 0.7396 0.3367 0.066 Uiso 1 1 calc R
C17 C 0.71576(17) 0.66650(17) 0.35480(10) 0.0413(10) Uani 1 1 d .
H17 H 0.7085 0.6746 0.3784 0.050 Uiso 1 1 calc R
C18 C 0.69077(16) 0.56620(15) 0.42169(9) 0.0302(8) Uani 1 1 d .
C19 C 0.70056(17) 0.59897(16) 0.45339(9) 0.0327(9) Uani 1 1 d .
C20 C 0.64831(19) 0.62934(16) 0.46885(9) 0.0404(10) Uani 1 1 d .
H20 H 0.6547 0.6513 0.4898 0.049 Uiso 1 1 calc R
C21 C 0.58768(19) 0.62851(18) 0.45469(11) 0.0429(10) Uani 1 1 d .
C22 C 0.57866(18) 0.59498(18) 0.42421(11) 0.0446(10) Uani 1 1 d .
H22 H 0.5378 0.5934 0.4145 0.054 Uiso 1 1 calc R
C23 C 0.62883(17) 0.56310(17) 0.40720(10) 0.0378(9) Uani 1 1 d .
C24 C 0.76540(18) 0.59955(18) 0.47073(9) 0.0439(10) Uani 1 1 d .
H24A H 0.7927 0.6298 0.4590 0.066 Uiso 1 1 calc R
H24B H 0.7841 0.5575 0.4694 0.066 Uiso 1 1 calc R
H24C H 0.7607 0.6117 0.4948 0.066 Uiso 1 1 calc R
C25 C 0.61568(19) 0.5259(2) 0.37407(10) 0.0539(11) Uani 1 1 d .
H25A H 0.6345 0.5478 0.3545 0.081 Uiso 1 1 calc R
H25B H 0.5702 0.5223 0.3706 0.081 Uiso 1 1 calc R
H25C H 0.6340 0.4838 0.3760 0.081 Uiso 1 1 calc R
C26 C 0.5325(2) 0.6644(2) 0.47114(12) 0.0667(14) Uani 1 1 d .
H26A H 0.5182 0.6974 0.4555 0.100 Uiso 1 1 calc R
H26B H 0.5464 0.6834 0.4927 0.100 Uiso 1 1 calc R
H26C H 0.4979 0.6352 0.4757 0.100 Uiso 1 1 calc R
C27 C 0.6809(2) 0.4302(2) 0.47250(12) 0.0750(15) Uani 1 1 d .
H27A H 0.6635 0.4733 0.4718 0.090 Uiso 1 1 calc R
H27B H 0.7229 0.4318 0.4835 0.090 Uiso 1 1 calc R
C28 C 0.6387(3) 0.3883(2) 0.49222(13) 0.0797(16) Uani 1 1 d .
H28A H 0.6038 0.4127 0.5025 0.096 Uiso 1 1 calc R
H28B H 0.6621 0.3672 0.5109 0.096 Uiso 1 1 calc R
C29 C 0.6131(3) 0.3401(3) 0.46718(15) 0.0916(18) Uani 1 1 d .
H29A H 0.5671 0.3354 0.4698 0.110 Uiso 1 1 calc R
H29B H 0.6334 0.2987 0.4707 0.110 Uiso 1 1 calc R
C30 C 0.6294(2) 0.3670(3) 0.43205(14) 0.098(2) Uani 1 1 d .
H30A H 0.6377 0.3328 0.4154 0.117 Uiso 1 1 calc R
H30B H 0.5947 0.3934 0.4232 0.117 Uiso 1 1 calc R
C31 C 0.73469(19) 0.33108(17) 0.36575(9) 0.0439(10) Uani 1 1 d .
H31A H 0.7710 0.3032 0.3613 0.053 Uiso 1 1 calc R
H31B H 0.7059 0.3076 0.3810 0.053 Uiso 1 1 calc R
C32 C 0.7135(2) 0.4205(2) 0.30313(11) 0.0689(14) Uani 1 1 d .
H32A H 0.6937 0.4546 0.3161 0.103 Uiso 1 1 calc R
H32B H 0.6980 0.4211 0.2795 0.103 Uiso 1 1 calc R
H32C H 0.7591 0.4262 0.3032 0.103 Uiso 1 1 calc R
C33 C 0.6035(2) 0.3392(3) 0.32979(13) 0.0823(16) Uani 1 1 d .
H33A H 0.5912 0.2987 0.3398 0.124 Uiso 1 1 calc R
H33B H 0.5830 0.3444 0.3075 0.124 Uiso 1 1 calc R
H33C H 0.5906 0.3733 0.3451 0.124 Uiso 1 1 calc R
C34 C 0.7166(2) 0.2808(2) 0.29024(11) 0.0722(14) Uani 1 1 d .
H34A H 0.7623 0.2810 0.2875 0.108 Uiso 1 1 calc R
H34B H 0.6967 0.2913 0.2683 0.108 Uiso 1 1 calc R
H34C H 0.7028 0.2389 0.2976 0.108 Uiso 1 1 calc R
C35 C 0.84739(18) 0.39481(18) 0.44584(10) 0.0456(10) Uani 1 1 d .
H35A H 0.8886 0.4132 0.4396 0.055 Uiso 1 1 calc R
H35B H 0.8325 0.4180 0.4663 0.055 Uiso 1 1 calc R
C36 C 0.9141(3) 0.3063(3) 0.50001(13) 0.101(2) Uani 1 1 d .
H36A H 0.9562 0.3225 0.4950 0.152 Uiso 1 1 calc R
H36B H 0.9171 0.2622 0.5070 0.152 Uiso 1 1 calc R
H36C H 0.8953 0.3310 0.5186 0.152 Uiso 1 1 calc R
C37 C 0.7865(2) 0.2687(2) 0.46972(14) 0.0870(17) Uani 1 1 d .
H37A H 0.7647 0.2895 0.4887 0.130 Uiso 1 1 calc R
H37B H 0.7963 0.2253 0.4762 0.130 Uiso 1 1 calc R
H37C H 0.7595 0.2687 0.4494 0.130 Uiso 1 1 calc R
C38 C 0.9037(2) 0.2662(2) 0.42462(13) 0.0774(15) Uani 1 1 d .
H38A H 0.8776 0.2664 0.4039 0.116 Uiso 1 1 calc R
H38B H 0.9101 0.2228 0.4323 0.116 Uiso 1 1 calc R
H38C H 0.9444 0.2855 0.4195 0.116 Uiso 1 1 calc R

loop_
_atom_site_aniso_label
_atom_site_aniso_U_11
_atom_site_aniso_U_22
_atom_site_aniso_U_33
_atom_site_aniso_U_23
_atom_site_aniso_U_13
_atom_site_aniso_U_12
Y 0.0287(2) 0.0286(2) 0.0326(2) -0.00133(16) 0.00112(16) 0.00110(16)
N1 0.0246(16) 0.0298(16) 0.0373(17) -0.0026(13) 0.0038(13) 0.0006(13)
N2 0.0296(16) 0.0315(17) 0.0382(18) -0.0044(14) 0.0034(14) 0.0025(13)
N3 0.0359(18) 0.0375(19) 0.0396(19) -0.0035(15) 0.0024(15) 0.0067(15)
O 0.0524(18) 0.0540(18) 0.0481(17) -0.0059(14) 0.0196(14) -0.0103(14)
P 0.0270(5) 0.0278(5) 0.0357(5) -0.0010(4) 0.0007(4) 0.0005(4)
Si2 0.0460(7) 0.0510(7) 0.0454(7) -0.0147(6) -0.0063(6) 0.0009(6)
Si1 0.0511(7) 0.0567(8) 0.0523(8) 0.0167(6) -0.0073(6) 0.0070(6)
C1 0.043(2) 0.047(3) 0.060(3) 0.000(2) 0.007(2) 0.013(2)
C2 0.041(3) 0.069(3) 0.059(3) -0.011(2) 0.011(2) 0.016(2)
C3 0.030(2) 0.074(3) 0.046(3) -0.001(2) 0.0132(19) -0.003(2)
C4 0.039(2) 0.047(2) 0.042(2) 0.0031(19) 0.0018(19) 0.001(2)
C5 0.029(2) 0.036(2) 0.0281(19) -0.0039(17) 0.0008(16) 0.0005(17)
C6 0.030(2) 0.034(2) 0.033(2) 0.0008(17) 0.0057(17) -0.0012(17)
C7 0.036(2) 0.037(2) 0.050(2) 0.0036(19) -0.0002(19) -0.0032(19)
C8 0.033(2) 0.047(3) 0.048(3) 0.004(2) -0.0070(19) -0.002(2)
C9 0.039(2) 0.056(3) 0.048(3) -0.003(2) -0.008(2) -0.019(2)
C10 0.058(3) 0.038(2) 0.055(3) 0.002(2) -0.005(2) -0.017(2)
C11 0.039(2) 0.036(2) 0.043(2) 0.0051(18) -0.0065(18) -0.0034(18)
C12 0.033(2) 0.036(2) 0.038(2) 0.0018(18) -0.0025(17) -0.0047(18)
C13 0.058(3) 0.044(3) 0.043(3) -0.004(2) 0.000(2) 0.008(2)
C14 0.097(4) 0.060(3) 0.043(3) 0.000(2) -0.009(3) 0.008(3)
C15 0.078(4) 0.054(3) 0.062(3) 0.014(3) -0.023(3) 0.010(3)
C16 0.052(3) 0.047(3) 0.066(3) 0.008(2) 0.001(2) 0.014(2)
C17 0.039(2) 0.037(2) 0.049(2) 0.0024(19) 0.0016(19) 0.0048(18)
C18 0.028(2) 0.0254(19) 0.037(2) 0.0033(16) 0.0041(17) 0.0016(16)
C19 0.039(2) 0.028(2) 0.031(2) 0.0033(16) 0.0044(17) -0.0013(17)
C20 0.060(3) 0.027(2) 0.034(2) 0.0042(17) 0.018(2) 0.0029(19)
C21 0.041(2) 0.032(2) 0.056(3) 0.018(2) 0.023(2) 0.0121(19)
C22 0.027(2) 0.043(2) 0.064(3) 0.016(2) 0.008(2) 0.0021(19)
C23 0.032(2) 0.034(2) 0.046(2) 0.0048(18) 0.0051(18) 0.0012(17)
C24 0.048(3) 0.047(2) 0.037(2) -0.0041(19) 0.0017(19) -0.004(2)
C25 0.034(2) 0.062(3) 0.066(3) -0.011(2) -0.008(2) -0.005(2)
C26 0.069(3) 0.051(3) 0.080(3) 0.017(2) 0.040(3) 0.026(2)
C27 0.096(4) 0.073(3) 0.056(3) -0.014(3) 0.038(3) -0.023(3)
C28 0.099(4) 0.076(4) 0.064(3) 0.012(3) 0.031(3) 0.001(3)
C29 0.072(4) 0.074(4) 0.128(5) -0.003(4) 0.051(4) -0.019(3)
C30 0.063(4) 0.142(5) 0.088(4) -0.042(4) 0.034(3) -0.048(4)
C31 0.048(2) 0.038(2) 0.047(2) -0.0054(19) 0.002(2) 0.0024(19)
C32 0.096(4) 0.065(3) 0.046(3) -0.002(2) -0.020(3) 0.004(3)
C33 0.051(3) 0.124(5) 0.072(3) -0.026(3) -0.003(3) -0.002(3)
C34 0.082(4) 0.073(3) 0.061(3) -0.024(3) -0.014(3) 0.005(3)
C35 0.040(2) 0.051(3) 0.046(2) -0.001(2) -0.0028(19) -0.002(2)
C36 0.110(5) 0.114(5) 0.081(4) 0.029(4) -0.036(4) 0.017(4)
C37 0.081(4) 0.078(4) 0.103(4) 0.041(3) 0.011(3) -0.007(3)
C38 0.079(4) 0.055(3) 0.099(4) 0.008(3) 0.001(3) 0.016(3)

loop_
_atom_type_symbol
_atom_type_description
_atom_type_scat_dispersion_real
_atom_type_scat_dispersion_imag
_atom_type_scat_source
C C 0.0033 0.0016 'International Tables Vol C Tables 4.2.6.8 and 6.1.1.4'
H H 0.0000 0.0000 'International Tables Vol C Tables 4.2.6.8 and 6.1.1.4'
N N 0.0061 0.0033 'International Tables Vol C Tables 4.2.6.8 and 6.1.1.4'
O O 0.0106 0.0060 'International Tables Vol C Tables 4.2.6.8 and 6.1.1.4'
Si Si 0.0817 0.0704 'International Tables Vol C Tables 4.2.6.8 and 6.1.1.4'
P P 0.1023 0.0942 'International Tables Vol C Tables 4.2.6.8 and 6.1.1.4'
Y Y -2.7962 3.5667 'International Tables Vol C Tables 4.2.6.8 and 6.1.1.4'

loop_
_geom_angle_atom_site_label_1
_geom_angle_atom_site_label_2
_geom_angle_atom_site_label_3
_geom_angle
N2 Y O 140.38(9)
N2 Y C31 108.46(12)
O Y C31 87.63(11)
N2 Y C35 113.05(11)
O Y C35 89.59(11)
C31 Y C35 116.15(13)
N2 Y N1 60.87(9)
O Y N1 81.71(9)
C31 Y N1 134.12(11)
C35 Y N1 108.30(11)
N2 Y N3 52.23(9)
O Y N3 167.19(9)
C31 Y N3 84.45(11)
C35 Y N3 84.90(11)
N1 Y N3 111.00(9)
C18 N1 P 125.8(2)
C18 N1 Y 136.0(2)
P N1 Y 97.39(12)
C5 N2 P 137.8(3)
C5 N2 Y 104.9(2)
P N2 Y 101.19(13)
C1 N3 C5 118.2(3)
C1 N3 Y 149.4(3)
C5 N3 Y 91.6(2)
C27 O C30 106.2(3)
C27 O Y 125.9(2)
C30 O Y 127.8(2)
N2 P N1 99.10(15)
N2 P C12 112.26(16)
N1 P C12 114.80(16)
N2 P C6 110.27(15)
N1 P C6 114.68(15)
C12 P C6 105.79(16)
C31 Si2 C34 113.32(19)
C31 Si2 C33 111.4(2)
C34 Si2 C33 109.2(2)
C31 Si2 C32 111.21(19)
C34 Si2 C32 104.0(2)
C33 Si2 C32 107.4(2)
C35 Si1 C38 110.9(2)
C35 Si1 C37 111.7(2)
C38 Si1 C37 106.2(2)
C35 Si1 C36 114.0(2)
C38 Si1 C36 107.0(2)
C37 Si1 C36 106.5(2)
N3 C1 C2 123.2(4)
C1 C2 C3 119.0(4)
C2 C3 C4 119.4(4)
C3 C4 C5 118.3(4)
N3 C5 N2 109.8(3)
N3 C5 C4 121.9(3)
N2 C5 C4 128.3(3)
C11 C6 C7 118.6(3)
C11 C6 P 123.9(3)
C7 C6 P 117.5(3)
C8 C7 C6 120.6(3)
C9 C8 C7 120.4(4)
C8 C9 C10 119.6(4)
C11 C10 C9 120.4(4)
C10 C11 C6 120.4(4)
C13 C12 C17 118.8(3)
C13 C12 P 119.4(3)
C17 C12 P 121.8(3)
C14 C13 C12 120.3(4)
C13 C14 C15 120.1(4)
C16 C15 C14 120.2(4)
C15 C16 C17 120.4(4)
C16 C17 C12 120.2(4)
C19 C18 C23 119.7(3)
C19 C18 N1 121.2(3)
C23 C18 N1 119.0(3)
C20 C19 C18 118.2(3)
C20 C19 C24 120.8(3)
C18 C19 C24 120.9(3)
C21 C20 C19 123.2(4)
C22 C21 C20 117.8(3)
C22 C21 C26 120.2(4)
C20 C21 C26 122.0(4)
C21 C22 C23 122.3(4)
C22 C23 C18 118.8(3)
C22 C23 C25 119.9(4)
C18 C23 C25 121.3(3)
O C27 C28 107.8(4)
C27 C28 C29 106.8(4)
C28 C29 C30 104.2(4)
O C30 C29 104.9(4)
Si2 C31 Y 122.29(18)
Si1 C35 Y 122.36(19)

loop_
_geom_bond_atom_site_label_1
_geom_bond_atom_site_label_2
_geom_bond_distance
Y N2 2.361(3)
Y O 2.385(2)
Y C31 2.395(4)
Y C35 2.414(4)
Y N1 2.451(3)
Y N3 2.657(3)
N1 C18 1.426(4)
N1 P 1.606(3)
N2 C5 1.366(4)
N2 P 1.599(3)
N3 C1 1.330(5)
N3 C5 1.354(4)
O C27 1.435(5)
O C30 1.439(5)
P C12 1.806(4)
P C6 1.816(4)
Si2 C31 1.834(4)
Si2 C34 1.870(4)
Si2 C33 1.877(4)
Si2 C32 1.882(4)
Si1 C35 1.823(4)
Si1 C38 1.865(5)
Si1 C37 1.874(5)
Si1 C36 1.877(5)
C1 C2 1.361(5)
C2 C3 1.379(6)
C3 C4 1.381(5)
C4 C5 1.388(5)
C6 C11 1.385(5)
C6 C7 1.392(5)
C7 C8 1.373(5)
C8 C9 1.364(5)
C9 C10 1.386(5)
C10 C11 1.372(5)
C12 C13 1.388(5)
C12 C17 1.393(5)
C13 C14 1.377(5)
C14 C15 1.379(6)
C15 C16 1.364(6)
C16 C17 1.376(5)
C18 C19 1.406(5)
C18 C23 1.407(5)
C19 C20 1.392(5)
C19 C24 1.505(5)
C20 C21 1.375(5)
C21 C22 1.371(5)
C21 C26 1.509(5)
C22 C23 1.399(5)
C23 C25 1.511(5)
C27 C28 1.452(6)
C28 C29 1.485(7)
C29 C30 1.494(7)
